data_7226788
loop_
_publ_author_name
'Kong, Minmin'
'Fu, Xue'
'Li, Jiaoyang'
'Li, Jianhui'
'Chen, Minhua'
'Deng, Zongwu'
'Zhang, Hailu'

_publ_section_title
;
 Sweet pharmaceutical salts of stanozolol with enhanced solubility and
 physical stability
;
_journal_issue 45
_journal_name_full CrystEngComm
_journal_page_first 8739
_journal_paper_doi 10.1039/C6CE01876A
_journal_volume 18
_journal_year 2016
_chemical_absolute_configuration ad
_chemical_formula_moiety 'C7 H4 N O3 S, C21 H33 N2 O'
_chemical_formula_sum 'C28 H37 N3 O4 S'
_chemical_formula_weight 511.67
_chemical_name_systematic
;
 ? 
;
_space_group_crystal_system orthorhombic
_space_group_IT_number 19
_space_group_name_Hall 'P 2ac 2ab'
_space_group_name_H-M_alt 'P 21 21 21'
_symmetry_space_group_name_Hall 'P 2ac 2ab'
_symmetry_space_group_name_H-M 'P 21 21 21'
_atom_sites_solution_hydrogens geom
_atom_sites_solution_primary direct
_atom_sites_solution_secondary difmap
_audit_creation_date 2015-11-06
_audit_creation_method
;
Olex2 1.2
(compiled 2015.09.30 svn.r3233 for OlexSys, GUI svn.r5103)
;
_audit_update_record
;
2015-12-16 deposited with the CCDC.
2016-10-12 downloaded from the CCDC.
;
_cell_angle_alpha 90.00
_cell_angle_beta 90.00
_cell_angle_gamma 90.00
_cell_formula_units_Z 4
_cell_length_a 7.8028(6)
_cell_length_b 17.6121(12)
_cell_length_c 18.6177(12)
_cell_measurement_reflns_used 8826
_cell_measurement_temperature 273(2)
_cell_measurement_theta_max 28.28
_cell_measurement_theta_min 2.47
_cell_volume 2558.5(3)
_computing_molecular_graphics 'Olex2 (Dolomanov et al., 2009)'
_computing_publication_material 'Olex2 (Dolomanov et al., 2009)'
_computing_structure_refinement 'XL (Sheldrick, 2008)'
_computing_structure_solution
;
XS, G.M. Sheldrick, Acta Cryst.
(2008). A64, 112-122
;
_diffrn_ambient_temperature 273.15
_diffrn_measured_fraction_theta_full 0.992
_diffrn_measured_fraction_theta_max 0.992
_diffrn_measurement_device_type 'Bruker APEX-II CCD'
_diffrn_measurement_method '\f and \w scans'
_diffrn_radiation_monochromator graphite
_diffrn_radiation_type MoK\a
_diffrn_radiation_wavelength 0.71073
_diffrn_reflns_av_R_equivalents 0.0263
_diffrn_reflns_av_unetI/netI 0.0366
_diffrn_reflns_limit_h_max 9
_diffrn_reflns_limit_h_min -8
_diffrn_reflns_limit_k_max 17
_diffrn_reflns_limit_k_min -22
_diffrn_reflns_limit_l_max 18
_diffrn_reflns_limit_l_min -23
_diffrn_reflns_number 12193
_diffrn_reflns_theta_full 26.36
_diffrn_reflns_theta_max 26.36
_diffrn_reflns_theta_min 2.19
_diffrn_source 'fine-focus sealed tube'
_exptl_absorpt_coefficient_mu 0.167
_exptl_absorpt_correction_T_max 0.7457
_exptl_absorpt_correction_T_min 0.6210
_exptl_absorpt_correction_type multi-scan
_exptl_absorpt_process_details sadabs
_exptl_crystal_colour colourless
_exptl_crystal_colour_primary colourless
_exptl_crystal_density_diffrn 1.328
_exptl_crystal_density_method 'not measured'
_exptl_crystal_description block
_exptl_crystal_F_000 1096
_exptl_crystal_size_max 0.6
_exptl_crystal_size_mid 0.4
_exptl_crystal_size_min 0.4
_refine_diff_density_max 0.231
_refine_diff_density_min -0.266
_refine_diff_density_rms 0.041
_refine_ls_abs_structure_details 'Flack H D (1983), Acta Cryst. A39, 876-881'
_refine_ls_abs_structure_Flack -0.05(6)
_refine_ls_extinction_method none
_refine_ls_goodness_of_fit_ref 1.035
_refine_ls_hydrogen_treatment mixed
_refine_ls_matrix_type full
_refine_ls_number_parameters 332
_refine_ls_number_reflns 5189
_refine_ls_number_restraints 30
_refine_ls_restrained_S_all 1.037
_refine_ls_R_factor_all 0.0399
_refine_ls_R_factor_gt 0.0352
_refine_ls_shift/su_max 0.000
_refine_ls_shift/su_mean 0.000
_refine_ls_structure_factor_coef Fsqd
_refine_ls_weighting_details 'calc w=1/[\s^2^(Fo^2^)+(0.0425P)^2^+0.6363P] where P=(Fo^2^+2Fc^2^)/3'
_refine_ls_weighting_scheme calc
_refine_ls_wR_factor_gt 0.0837
_refine_ls_wR_factor_ref 0.0860
_reflns_number_gt 4743
_reflns_number_total 5189
_reflns_threshold_expression >2sigma(I)
_cod_data_source_file c6ce01876a2.cif
_cod_data_source_block nami15101121_0m_a
_cod_depositor_comments 'Adding full bibliography for 7226788--7226789.cif.'
_cod_database_code 7226788
_olex2_refinement_description
;
1. Fixed Uiso
 At 1.2 times of:
  All C(H) groups, All C(H,H) groups, All N(H) groups
 At 1.5 times of:
  All C(H,H,H) groups, All O(H) groups
2. Rigid bond restraints
 N3, S1
 with sigma for 1-2 distances of 0.002 and sigma for 1-3 distances of 0.002
 N2, C22, C18, C17, C16
 with sigma for 1-2 distances of 0.002 and sigma for 1-3 distances of 0.002
3. Uiso/Uaniso restraints and constraints
N3 \\sim S1: within 2A with sigma of 0.002 and sigma for terminal atoms of 0.002
N2 \\sim C22 \\sim C18 \\sim C17 \\sim C16: within 2A with sigma of 0.002 and
sigma for terminal atoms of 0.002
4.a Ternary CH refined with riding coordinates:
 C3(H3), C6(H6), C7(H7), C14(H14)
4.b Secondary CH2 refined with riding coordinates:
 C2(H2A,H2B), C4(H4A,H4B), C5(H5A,H5B), C8(H8A,H8B), C9(H9A,H9B), C12(H12A,
 H12B), C13(H13A,H13B), C16(H16A,H16B)
4.c Aromatic/amide H refined with riding coordinates:
 N1(H1A), C18(H18), C24(H24), C25(H25), C26(H26), C27(H27)
4.d Idealised Me refined as rotating group:
 C19(H19A,H19B,H19C), C20(H20A,H20B,H20C), C21(H21A,H21B,H21C)
4.e Idealised tetrahedral OH refined as rotating group:
 O1(H1)
;
_olex2_submission_special_instructions 'No special instructions were received'

loop_
_space_group_symop_id
_space_group_symop_operation_xyz
1 'x, y, z'
2 '-x+1/2, -y, z+1/2'
3 '-x, y+1/2, -z+1/2'
4 'x+1/2, -y+1/2, -z'

loop_
_atom_site_label
_atom_site_type_symbol
_atom_site_fract_x
_atom_site_fract_y
_atom_site_fract_z
_atom_site_U_iso_or_equiv
_atom_site_adp_type
_atom_site_occupancy
_atom_site_calc_flag
_atom_site_refinement_flags_posn
_atom_site_refinement_flags_adp
S1 S -0.54883(6) 0.78934(3) 0.38436(2) 0.02964(12) Uani 1 d . U
O1 O 0.75017(18) 0.33623(8) 0.66292(6) 0.0277(3) Uani 1 d . .
H1 H 0.8377 0.3148 0.6765 0.042 Uiso 1 calc GR .
O2 O -0.4739(2) 0.86219(9) 0.39884(9) 0.0482(4) Uani 1 d . .
O3 O -0.5423(2) 0.73564(10) 0.44203(8) 0.0519(4) Uani 1 d . .
O4 O -0.5531(2) 0.72818(11) 0.19692(8) 0.0510(5) Uani 1 d . .
N1 N -0.1000(2) 0.62373(8) 0.28557(8) 0.0243(3) Uani 1 d . .
H1A H -0.1238 0.6215 0.2405 0.029 Uiso 1 calc R .
N2 N -0.1965(2) 0.65760(9) 0.33603(8) 0.0264(3) Uani 1 d . U
N3 N -0.4688(2) 0.75220(9) 0.31208(8) 0.0290(3) Uani 1 d . U
C1 C 0.0397(3) 0.59384(10) 0.31694(9) 0.0226(4) Uani 1 d . .
C2 C 0.1774(2) 0.54806(11) 0.28188(9) 0.0265(4) Uani 1 d . .
H2A H 0.2217 0.5754 0.2406 0.032 Uiso 1 calc R .
H2B H 0.1300 0.5004 0.2651 0.032 Uiso 1 calc R .
C3 C 0.3247(2) 0.53214(10) 0.33515(9) 0.0214(4) Uani 1 d . .
H3 H 0.3936 0.5785 0.3383 0.026 Uiso 1 calc R .
C4 C 0.4410(3) 0.46962(11) 0.30566(9) 0.0270(4) Uani 1 d . .
H4A H 0.3728 0.4245 0.2970 0.032 Uiso 1 calc R .
H4B H 0.4878 0.4860 0.2600 0.032 Uiso 1 calc R .
C5 C 0.5886(2) 0.44938(11) 0.35610(9) 0.0239(4) Uani 1 d . .
H5A H 0.6675 0.4918 0.3588 0.029 Uiso 1 calc R .
H5B H 0.6505 0.4062 0.3368 0.029 Uiso 1 calc R .
C6 C 0.5240(2) 0.43016(9) 0.43173(8) 0.0169(3) Uani 1 d . .
H6 H 0.4482 0.3859 0.4284 0.020 Uiso 1 calc R .
C7 C 0.6704(2) 0.41107(9) 0.48285(9) 0.0164(3) Uani 1 d . .
H7 H 0.7490 0.4545 0.4823 0.020 Uiso 1 calc R .
C8 C 0.7780(2) 0.34023(10) 0.46764(9) 0.0202(4) Uani 1 d . .
H8A H 0.8620 0.3501 0.4304 0.024 Uiso 1 calc R .
H8B H 0.7060 0.2982 0.4528 0.024 Uiso 1 calc R .
C9 C 0.8670(2) 0.32293(11) 0.54055(9) 0.0240(4) Uani 1 d . .
H9A H 0.8492 0.2703 0.5540 0.029 Uiso 1 calc R .
H9B H 0.9893 0.3322 0.5371 0.029 Uiso 1 calc R .
C10 C 0.7847(2) 0.37677(10) 0.59692(9) 0.0202(4) Uani 1 d . .
C11 C 0.6130(2) 0.39982(9) 0.56140(9) 0.0172(3) Uani 1 d . .
C12 C 0.5303(2) 0.47329(10) 0.58710(9) 0.0229(4) Uani 1 d . .
H12A H 0.6128 0.5144 0.5843 0.027 Uiso 1 calc R .
H12B H 0.4953 0.4679 0.6368 0.027 Uiso 1 calc R .
C13 C 0.3741(2) 0.49232(11) 0.54071(9) 0.0241(4) Uani 1 d . .
H13A H 0.3259 0.5403 0.5565 0.029 Uiso 1 calc R .
H13B H 0.2875 0.4534 0.5473 0.029 Uiso 1 calc R .
C14 C 0.4191(2) 0.49796(9) 0.46020(9) 0.0179(3) Uani 1 d . .
H14 H 0.4933 0.5426 0.4553 0.022 Uiso 1 calc R .
C15 C 0.2602(2) 0.51363(10) 0.41227(8) 0.0179(3) Uani 1 d . .
C16 C 0.1643(3) 0.58365(11) 0.44203(10) 0.0260(4) Uani 1 d . U
H16A H 0.1097 0.5707 0.4872 0.031 Uiso 1 calc R .
H16B H 0.2453 0.6243 0.4510 0.031 Uiso 1 calc R .
C17 C 0.0315(2) 0.60986(10) 0.38943(9) 0.0249(3) Uani 1 d . U
C18 C -0.1188(3) 0.65049(11) 0.39924(10) 0.0277(4) Uani 1 d . U
H18 H -0.1587 0.6696 0.4427 0.033 Uiso 1 calc R .
C19 C 0.9015(2) 0.44298(11) 0.61500(11) 0.0308(4) Uani 1 d . .
H19A H 0.8478 0.4744 0.6506 0.046 Uiso 1 calc GR .
H19B H 0.9224 0.4724 0.5725 0.046 Uiso 1 calc GR .
H19C H 1.0083 0.4241 0.6333 0.046 Uiso 1 calc GR .
C20 C 0.4851(2) 0.33402(10) 0.56920(9) 0.0245(4) Uani 1 d . .
H20A H 0.3972 0.3387 0.5334 0.037 Uiso 1 calc GR .
H20B H 0.4342 0.3356 0.6161 0.037 Uiso 1 calc GR .
H20C H 0.5441 0.2866 0.5630 0.037 Uiso 1 calc GR .
C21 C 0.1363(2) 0.44600(11) 0.41120(10) 0.0245(4) Uani 1 d . .
H21A H 0.0350 0.4595 0.3849 0.037 Uiso 1 calc GR .
H21B H 0.1055 0.4328 0.4595 0.037 Uiso 1 calc GR .
H21C H 0.1907 0.4034 0.3885 0.037 Uiso 1 calc GR .
C22 C -0.5829(3) 0.75249(11) 0.25776(10) 0.0279(4) Uani 1 d . U
C23 C -0.7540(2) 0.78280(10) 0.27871(9) 0.0222(4) Uani 1 d . .
C24 C -0.9000(3) 0.79113(11) 0.23702(11) 0.0287(4) Uani 1 d . .
H24 H -0.8987 0.7788 0.1884 0.034 Uiso 1 calc R .
C25 C -1.0474(3) 0.81812(11) 0.26925(12) 0.0335(5) Uani 1 d . .
H25 H -1.1464 0.8242 0.2420 0.040 Uiso 1 calc R .
C26 C -1.0498(3) 0.83621(11) 0.34146(12) 0.0377(5) Uani 1 d . .
H26 H -1.1508 0.8539 0.3620 0.045 Uiso 1 calc R .
C27 C -0.9051(3) 0.82854(12) 0.38379(12) 0.0349(5) Uani 1 d . .
H27 H -0.9065 0.8406 0.4324 0.042 Uiso 1 calc R .
C28 C -0.7584(2) 0.80220(10) 0.35052(10) 0.0239(4) Uani 1 d . .
H2 H -0.291(3) 0.6843(12) 0.3265(11) 0.029 Uiso 1 d R .

loop_
_atom_site_aniso_label
_atom_site_aniso_U_11
_atom_site_aniso_U_22
_atom_site_aniso_U_33
_atom_site_aniso_U_23
_atom_site_aniso_U_13
_atom_site_aniso_U_12
S1 0.0254(2) 0.0393(3) 0.0242(2) -0.0090(2) -0.0047(2) 0.0049(2)
O1 0.0293(7) 0.0398(8) 0.0140(6) 0.0065(6) 0.0009(5) 0.0151(6)
O2 0.0343(8) 0.0495(9) 0.0607(10) -0.0274(8) -0.0095(8) -0.0003(7)
O3 0.0520(10) 0.0759(12) 0.0277(7) 0.0106(8) -0.0102(8) 0.0078(10)
O4 0.0433(9) 0.0832(12) 0.0266(7) -0.0187(8) -0.0019(7) 0.0332(9)
N1 0.0275(8) 0.0265(8) 0.0190(7) 0.0001(6) -0.0032(6) 0.0070(7)
N2 0.0277(8) 0.0281(8) 0.0233(7) 0.0004(6) -0.0039(6) 0.0111(7)
N3 0.0242(8) 0.0360(8) 0.0267(7) -0.0064(6) -0.0031(7) 0.0102(7)
C1 0.0251(9) 0.0236(8) 0.0192(8) 0.0029(7) -0.0032(8) 0.0041(8)
C2 0.0277(10) 0.0376(10) 0.0140(9) 0.0024(8) -0.0013(7) 0.0085(9)
C3 0.0206(9) 0.0278(9) 0.0156(8) 0.0046(7) -0.0003(7) 0.0035(7)
C4 0.0275(10) 0.0401(11) 0.0133(8) 0.0026(7) 0.0034(8) 0.0088(9)
C5 0.0221(9) 0.0332(10) 0.0164(8) 0.0019(7) 0.0030(7) 0.0074(8)
C6 0.0167(8) 0.0201(8) 0.0137(8) -0.0004(6) 0.0011(7) 0.0012(7)
C7 0.0159(8) 0.0178(8) 0.0154(8) 0.0000(6) 0.0013(6) 0.0011(7)
C8 0.0209(9) 0.0226(9) 0.0170(8) -0.0015(7) 0.0018(7) 0.0058(7)
C9 0.0229(9) 0.0310(9) 0.0182(9) 0.0009(7) 0.0040(7) 0.0096(8)
C10 0.0208(9) 0.0254(9) 0.0144(8) 0.0009(7) 0.0019(7) 0.0060(7)
C11 0.0189(8) 0.0200(8) 0.0128(7) -0.0010(7) -0.0010(7) 0.0023(7)
C12 0.0282(9) 0.0275(9) 0.0129(8) -0.0038(7) -0.0022(8) 0.0086(8)
C13 0.0251(9) 0.0304(9) 0.0167(9) -0.0023(7) -0.0006(7) 0.0112(8)
C14 0.0178(8) 0.0206(8) 0.0154(8) -0.0008(7) -0.0023(6) 0.0019(7)
C15 0.0192(8) 0.0214(8) 0.0132(7) -0.0001(7) -0.0003(7) 0.0051(7)
C16 0.0291(9) 0.0307(9) 0.0181(8) -0.0028(7) -0.0058(7) 0.0110(8)
C17 0.0286(8) 0.0254(8) 0.0209(7) -0.0009(7) -0.0045(7) 0.0073(7)
C18 0.0317(8) 0.0299(8) 0.0215(8) -0.0011(7) -0.0031(7) 0.0107(7)
C19 0.0246(10) 0.0383(11) 0.0297(10) -0.0030(9) -0.0097(9) 0.0012(8)
C20 0.0250(10) 0.0288(9) 0.0196(8) 0.0037(7) 0.0014(7) -0.0019(8)
C21 0.0200(9) 0.0323(9) 0.0211(9) 0.0050(8) 0.0000(7) 0.0000(8)
C22 0.0295(11) 0.0298(9) 0.0243(9) -0.0041(8) 0.0000(8) 0.0102(8)
C23 0.0235(9) 0.0195(8) 0.0234(9) -0.0023(7) 0.0008(7) 0.0021(7)
C24 0.0293(10) 0.0276(9) 0.0292(10) -0.0019(8) -0.0060(8) 0.0039(8)
C25 0.0232(10) 0.0294(9) 0.0478(12) -0.0013(9) -0.0068(10) 0.0014(9)
C26 0.0222(10) 0.0341(11) 0.0568(14) -0.0111(10) 0.0104(10) 0.0030(9)
C27 0.0312(11) 0.0386(11) 0.0351(11) -0.0130(10) 0.0094(10) -0.0009(9)
C28 0.0221(9) 0.0246(9) 0.0251(9) -0.0042(7) -0.0007(8) 0.0006(8)

loop_
_atom_type_symbol
_atom_type_description
_atom_type_scat_dispersion_real
_atom_type_scat_dispersion_imag
_atom_type_scat_source
C C 0.0033 0.0016 'International Tables Vol C Tables 4.2.6.8 and 6.1.1.4'
H H 0.0000 0.0000 'International Tables Vol C Tables 4.2.6.8 and 6.1.1.4'
N N 0.0061 0.0033 'International Tables Vol C Tables 4.2.6.8 and 6.1.1.4'
O O 0.0106 0.0060 'International Tables Vol C Tables 4.2.6.8 and 6.1.1.4'
S S 0.1246 0.1234 'International Tables Vol C Tables 4.2.6.8 and 6.1.1.4'

loop_
_geom_angle_atom_site_label_1
_geom_angle_atom_site_label_2
_geom_angle_atom_site_label_3
_geom_angle
O2 S1 N3 111.07(10)
O2 S1 C28 109.23(9)
O3 S1 O2 115.80(10)
O3 S1 N3 110.01(10)
O3 S1 C28 112.64(10)
N3 S1 C28 96.45(8)
C10 O1 H1 109.5
N2 N1 H1A 125.5
N2 N1 C1 108.94(14)
C1 N1 H1A 125.5
N1 N2 H2 123.9(13)
C18 N2 N1 108.76(16)
C18 N2 H2 127.1(13)
C22 N3 S1 111.52(13)
N1 C1 C2 127.23(15)
N1 C1 C17 107.89(16)
C17 C1 C2 124.83(16)
C1 C2 H2A 109.5
C1 C2 H2B 109.5
C1 C2 C3 110.66(14)
H2A C2 H2B 108.1
C3 C2 H2A 109.5
C3 C2 H2B 109.5
C2 C3 H3 107.2
C2 C3 C15 112.98(15)
C4 C3 C2 109.99(15)
C4 C3 H3 107.2
C4 C3 C15 111.87(14)
C15 C3 H3 107.2
C3 C4 H4A 108.9
C3 C4 H4B 108.9
H4A C4 H4B 107.7
C5 C4 C3 113.25(15)
C5 C4 H4A 108.9
C5 C4 H4B 108.9
C4 C5 H5A 109.3
C4 C5 H5B 109.3
C4 C5 C6 111.59(15)
H5A C5 H5B 108.0
C6 C5 H5A 109.3
C6 C5 H5B 109.3
C5 C6 H6 108.4
C5 C6 C14 108.62(13)
C7 C6 C5 112.06(14)
C7 C6 H6 108.4
C7 C6 C14 110.73(13)
C14 C6 H6 108.4
C6 C7 H7 106.9
C6 C7 C8 118.39(14)
C6 C7 C11 113.74(14)
C8 C7 H7 106.9
C8 C7 C11 103.30(13)
C11 C7 H7 106.9
C7 C8 H8A 110.9
C7 C8 H8B 110.9
C7 C8 C9 104.08(13)
H8A C8 H8B 109.0
C9 C8 H8A 110.9
C9 C8 H8B 110.9
C8 C9 H9A 110.4
C8 C9 H9B 110.4
H9A C9 H9B 108.6
C10 C9 C8 106.59(14)
C10 C9 H9A 110.4
C10 C9 H9B 110.4
O1 C10 C9 110.47(14)
O1 C10 C11 109.32(14)
O1 C10 C19 107.62(14)
C11 C10 C9 103.26(14)
C19 C10 C9 111.75(16)
C19 C10 C11 114.38(14)
C7 C11 C10 100.78(13)
C12 C11 C7 108.17(14)
C12 C11 C10 117.09(14)
C12 C11 C20 109.64(15)
C20 C11 C7 112.04(14)
C20 C11 C10 108.90(14)
C11 C12 H12A 109.6
C11 C12 H12B 109.6
C11 C12 C13 110.25(14)
H12A C12 H12B 108.1
C13 C12 H12A 109.6
C13 C12 H12B 109.6
C12 C13 H13A 109.1
C12 C13 H13B 109.1
C12 C13 C14 112.38(14)
H13A C13 H13B 107.9
C14 C13 H13A 109.1
C14 C13 H13B 109.1
C6 C14 C13 113.90(13)
C6 C14 H14 106.0
C6 C14 C15 111.35(13)
C13 C14 H14 106.0
C13 C14 C15 112.82(14)
C15 C14 H14 106.0
C14 C15 C3 108.03(14)
C16 C15 C3 108.68(14)
C16 C15 C14 108.83(14)
C21 C15 C3 110.75(14)
C21 C15 C14 111.90(14)
C21 C15 C16 108.59(15)
C15 C16 H16A 109.6
C15 C16 H16B 109.6
H16A C16 H16B 108.1
C17 C16 C15 110.27(14)
C17 C16 H16A 109.6
C17 C16 H16B 109.6
C1 C17 C16 122.94(17)
C1 C17 C18 105.89(16)
C18 C17 C16 131.15(17)
N2 C18 C17 108.53(17)
N2 C18 H18 125.7
C17 C18 H18 125.7
C10 C19 H19A 109.5
C10 C19 H19B 109.5
C10 C19 H19C 109.5
H19A C19 H19B 109.5
H19A C19 H19C 109.5
H19B C19 H19C 109.5
C11 C20 H20A 109.5
C11 C20 H20B 109.5
C11 C20 H20C 109.5
H20A C20 H20B 109.5
H20A C20 H20C 109.5
H20B C20 H20C 109.5
C15 C21 H21A 109.5
C15 C21 H21B 109.5
C15 C21 H21C 109.5
H21A C21 H21B 109.5
H21A C21 H21C 109.5
H21B C21 H21C 109.5
O4 C22 N3 124.34(18)
O4 C22 C23 122.24(17)
N3 C22 C23 113.38(15)
C24 C23 C22 128.89(16)
C28 C23 C22 111.38(16)
C28 C23 C24 119.71(17)
C23 C24 H24 120.7
C25 C24 C23 118.53(18)
C25 C24 H24 120.7
C24 C25 H25 119.6
C26 C25 C24 120.9(2)
C26 C25 H25 119.6
C25 C26 H26 119.3
C25 C26 C27 121.4(2)
C27 C26 H26 119.3
C26 C27 H27 121.5
C28 C27 C26 116.98(18)
C28 C27 H27 121.5
C23 C28 S1 106.90(14)
C23 C28 C27 122.54(18)
C27 C28 S1 130.53(15)

loop_
_geom_bond_atom_site_label_1
_geom_bond_atom_site_label_2
_geom_bond_distance
S1 O2 1.4354(16)
S1 O3 1.4317(16)
S1 N3 1.6215(16)
S1 C28 1.7667(19)
O1 H1 0.8200
O1 C10 1.446(2)
O4 C22 1.233(2)
N1 H1A 0.8600
N1 N2 1.344(2)
N1 C1 1.344(2)
N2 C18 1.329(2)
N2 H2 0.89(2)
N3 C22 1.347(2)
C1 C2 1.494(3)
C1 C17 1.380(2)
C2 H2A 0.9700
C2 H2B 0.9700
C2 C3 1.544(2)
C3 H3 0.9800
C3 C4 1.529(3)
C3 C15 1.556(2)
C4 H4A 0.9700
C4 H4B 0.9700
C4 C5 1.528(3)
C5 H5A 0.9700
C5 H5B 0.9700
C5 C6 1.533(2)
C6 H6 0.9800
C6 C7 1.524(2)
C6 C14 1.542(2)
C7 H7 0.9800
C7 C8 1.530(2)
C7 C11 1.542(2)
C8 H8A 0.9700
C8 H8B 0.9700
C8 C9 1.555(2)
C9 H9A 0.9700
C9 H9B 0.9700
C9 C10 1.553(2)
C10 C11 1.549(2)
C10 C19 1.518(3)
C11 C12 1.523(2)
C11 C20 1.536(2)
C12 H12A 0.9700
C12 H12B 0.9700
C12 C13 1.531(2)
C13 H13A 0.9700
C13 H13B 0.9700
C13 C14 1.543(2)
C14 H14 0.9800
C14 C15 1.552(2)
C15 C16 1.545(2)
C15 C21 1.534(2)
C16 H16A 0.9700
C16 H16B 0.9700
C16 C17 1.499(2)
C17 C18 1.386(3)
C18 H18 0.9300
C19 H19A 0.9600
C19 H19B 0.9600
C19 H19C 0.9600
C20 H20A 0.9600
C20 H20B 0.9600
C20 H20C 0.9600
C21 H21A 0.9600
C21 H21B 0.9600
C21 H21C 0.9600
C22 C23 1.490(3)
C23 C24 1.386(3)
C23 C28 1.380(2)
C24 H24 0.9300
C24 C25 1.382(3)
C25 H25 0.9300
C25 C26 1.382(3)
C26 H26 0.9300
C26 C27 1.384(3)
C27 H27 0.9300
C27 C28 1.382(3)

loop_
_geom_hbond_atom_site_label_D
_geom_hbond_atom_site_label_H
_geom_hbond_atom_site_label_A
_geom_hbond_distance_DH
_geom_hbond_distance_HA
_geom_hbond_distance_DA
_geom_hbond_angle_DHA
_geom_hbond_site_symmetry_A
O1 H1 O4 0.82 1.88 2.6974(19) 172.3 2_565
N1 H1A O1 0.86 1.90 2.6617(19) 146.7 2_564
N2 H2 N3 0.89(2) 1.85(2) 2.736(2) 171(2) .
